data_2231289
loop_
_publ_author_name
'Guo, Jin-Wu'
'Ma, Jun-Ying'
'Sun, Chao-Wei'

_publ_section_title
;
 (<i>E</i>)-<i>N</i>'-(2-Methoxybenzylidene)-3-nitrobenzohydrazide
;
_journal_coeditor_code RZ2618
_journal_issue 8
_journal_name_full 'Acta Crystallographica Section E'
_journal_page_first o1895
_journal_paper_doi 10.1107/S1600536811025542
_journal_volume 67
_journal_year 2011
_chemical_formula_iupac 'C15 H13 N3 O4'
_chemical_formula_moiety 'C15 H13 N3 O4'
_chemical_formula_sum 'C15 H13 N3 O4'
_chemical_formula_weight 299.28
_chemical_name_systematic
;
(<i>E</i>)-<i>N</i>'-(2-Methoxybenzylidene)-3-nitrobenzohydrazide
;
_space_group_IT_number 14
_symmetry_cell_setting monoclinic
_symmetry_space_group_name_Hall '-P 2yn'
_symmetry_space_group_name_H-M 'P 1 21/n 1'
_atom_sites_solution_hydrogens geom
_atom_sites_solution_primary direct
_atom_sites_solution_secondary difmap
_audit_creation_method SHELXL-97
_cell_angle_alpha 90.00
_cell_angle_beta 109.229(2)
_cell_angle_gamma 90.00
_cell_formula_units_Z 4
_cell_length_a 6.9886(13)
_cell_length_b 29.543(3)
_cell_length_c 7.4163(14)
_cell_measurement_reflns_used 1029
_cell_measurement_temperature 298(2)
_cell_measurement_theta_max 24.6
_cell_measurement_theta_min 2.7
_cell_volume 1445.8(4)
_computing_cell_refinement 'SAINT (Bruker, 2007)'
_computing_data_collection 'SMART (Bruker, 2007)'
_computing_data_reduction 'SAINT (Bruker, 2007)'
_computing_molecular_graphics 'SHELXTL (Sheldrick, 2008)'
_computing_publication_material 'SHELXTL (Sheldrick, 2008)'
_computing_structure_refinement 'SHELXL97 (Sheldrick, 2008)'
_computing_structure_solution 'SHELXS97 (Sheldrick, 2008)'
_diffrn_ambient_temperature 298(2)
_diffrn_measured_fraction_theta_full 0.996
_diffrn_measured_fraction_theta_max 0.996
_diffrn_measurement_device_type 'Bruker SMART APEX CCD area-detector'
_diffrn_measurement_method \w
_diffrn_radiation_monochromator graphite
_diffrn_radiation_source 'fine-focus sealed tube'
_diffrn_radiation_type MoK\a
_diffrn_radiation_wavelength 0.71073
_diffrn_reflns_av_R_equivalents 0.0659
_diffrn_reflns_av_sigmaI/netI 0.0720
_diffrn_reflns_limit_h_max 8
_diffrn_reflns_limit_h_min -7
_diffrn_reflns_limit_k_max 37
_diffrn_reflns_limit_k_min -37
_diffrn_reflns_limit_l_max 9
_diffrn_reflns_limit_l_min -9
_diffrn_reflns_number 11773
_diffrn_reflns_theta_full 27.00
_diffrn_reflns_theta_max 27.00
_diffrn_reflns_theta_min 2.76
_diffrn_standards_number 0
_exptl_absorpt_coefficient_mu 0.102
_exptl_absorpt_correction_T_max 0.9868
_exptl_absorpt_correction_T_min 0.9798
_exptl_absorpt_correction_type multi-scan
_exptl_absorpt_process_details '(SADABS; Bruker, 2007)'
_exptl_crystal_colour 'pale yellow'
_exptl_crystal_density_diffrn 1.375
_exptl_crystal_density_method 'not measured'
_exptl_crystal_description 'needle fragment'
_exptl_crystal_F_000 624
_exptl_crystal_size_max 0.20
_exptl_crystal_size_mid 0.17
_exptl_crystal_size_min 0.13
_refine_diff_density_max 0.272
_refine_diff_density_min -0.196
_refine_ls_extinction_method none
_refine_ls_goodness_of_fit_ref 1.016
_refine_ls_hydrogen_treatment constr
_refine_ls_matrix_type full
_refine_ls_number_parameters 200
_refine_ls_number_reflns 3140
_refine_ls_number_restraints 0
_refine_ls_restrained_S_all 1.016
_refine_ls_R_factor_all 0.1499
_refine_ls_R_factor_gt 0.0665
_refine_ls_shift/su_max 0.000
_refine_ls_shift/su_mean 0.000
_refine_ls_structure_factor_coef Fsqd
_refine_ls_weighting_details 'calc w=1/[\s^2^(Fo^2^)+(0.0565P)^2^+0.2817P] where P=(Fo^2^+2Fc^2^)/3'
_refine_ls_weighting_scheme calc
_refine_ls_wR_factor_gt 0.1284
_refine_ls_wR_factor_ref 0.1600
_reflns_number_gt 1547
_reflns_number_total 3140
_reflns_threshold_expression I>2\s(I)
_cod_data_source_file rz2618.cif
_cod_data_source_block I
_cod_original_sg_symbol_H-M 'P 21/n'
_cod_database_code 2231289
_cod_database_fobs_code 2231289

loop_
_symmetry_equiv_pos_as_xyz
'x, y, z'
'-x+1/2, y+1/2, -z+1/2'
'-x, -y, -z'
'x-1/2, -y-1/2, z-1/2'

loop_
_atom_site_type_symbol
_atom_site_label
_atom_site_fract_x
_atom_site_fract_y
_atom_site_fract_z
_atom_site_U_iso_or_equiv
_atom_site_adp_type
_atom_site_calc_flag
_atom_site_refinement_flags
_atom_site_occupancy
_atom_site_symmetry_multiplicity
N N1 0.1106(3) 0.28532(7) 0.7046(3) 0.0472(6) Uani d . 1 1
N N2 0.1501(3) 0.25598(7) 0.8592(3) 0.0484(6) Uani d . 1 1
H H2 0.2305 0.2639 0.9698 0.058 Uiso calc R 1 1
N N3 0.1869(5) 0.06220(10) 1.1044(6) 0.0779(10) Uani d . 1 1
O O1 0.2305(4) 0.41464(7) 0.8421(3) 0.0717(7) Uani d . 1 1
O O2 -0.0564(3) 0.20220(6) 0.6790(3) 0.0594(6) Uani d . 1 1
O O3 0.1521(5) 0.04907(9) 0.9404(5) 0.1073(11) Uani d . 1 1
O O4 0.2330(5) 0.03803(9) 1.2447(5) 0.1236(12) Uani d . 1 1
C C1 0.1507(4) 0.35973(8) 0.6012(4) 0.0422(7) Uani d . 1 1
C C2 0.1822(4) 0.40543(9) 0.6509(5) 0.0521(8) Uani d . 1 1
C C3 0.1630(5) 0.43806(11) 0.5128(6) 0.0696(10) Uani d . 1 1
H H3 0.1813 0.4685 0.5463 0.084 Uiso calc R 1 1
C C4 0.1166(5) 0.42509(13) 0.3260(6) 0.0775(11) Uani d . 1 1
H H4 0.1030 0.4471 0.2329 0.093 Uiso calc R 1 1
C C5 0.0895(5) 0.38036(13) 0.2730(5) 0.0694(10) Uani d . 1 1
H H5 0.0613 0.3720 0.1460 0.083 Uiso calc R 1 1
C C6 0.1050(4) 0.34806(10) 0.4110(4) 0.0534(8) Uani d . 1 1
H H6 0.0843 0.3178 0.3756 0.064 Uiso calc R 1 1
C C7 0.2868(6) 0.45963(11) 0.9068(6) 0.0987(14) Uani d . 1 1
H H7A 0.3885 0.4703 0.8561 0.148 Uiso calc R 1 1
H H7B 0.3399 0.4600 1.0438 0.148 Uiso calc R 1 1
H H7C 0.1701 0.4790 0.8641 0.148 Uiso calc R 1 1
C C8 0.1739(4) 0.32553(9) 0.7488(4) 0.0438(7) Uani d . 1 1
H H8 0.2356 0.3332 0.8765 0.053 Uiso calc R 1 1
C C9 0.0617(4) 0.21543(9) 0.8337(4) 0.0424(7) Uani d . 1 1
C C10 0.1119(4) 0.18579(9) 1.0065(4) 0.0408(7) Uani d . 1 1
C C11 0.1229(4) 0.13972(9) 0.9798(4) 0.0471(7) Uani d . 1 1
H H11 0.1008 0.1281 0.8580 0.057 Uiso calc R 1 1
C C12 0.1664(4) 0.11134(10) 1.1332(5) 0.0555(8) Uani d . 1 1
C C13 0.1935(5) 0.12710(13) 1.3129(5) 0.0705(10) Uani d . 1 1
H H13 0.2224 0.1071 1.4152 0.085 Uiso calc R 1 1
C C14 0.1779(5) 0.17262(13) 1.3418(4) 0.0679(10) Uani d . 1 1
H H14 0.1927 0.1836 1.4632 0.082 Uiso calc R 1 1
C C15 0.1397(4) 0.20246(10) 1.1875(4) 0.0519(8) Uani d . 1 1
H H15 0.1331 0.2335 1.2066 0.062 Uiso calc R 1 1

loop_
_atom_site_aniso_label
_atom_site_aniso_U_11
_atom_site_aniso_U_22
_atom_site_aniso_U_33
_atom_site_aniso_U_12
_atom_site_aniso_U_13
_atom_site_aniso_U_23
N1 0.0486(15) 0.0407(13) 0.0443(14) -0.0023(11) 0.0043(11) 0.0050(11)
N2 0.0522(15) 0.0401(13) 0.0404(13) -0.0071(11) -0.0018(11) 0.0035(11)
N3 0.058(2) 0.053(2) 0.120(3) 0.0095(15) 0.026(2) 0.032(2)
O1 0.0983(19) 0.0453(13) 0.0778(16) -0.0138(12) 0.0374(14) -0.0101(11)
O2 0.0711(15) 0.0427(11) 0.0449(12) -0.0095(10) -0.0074(10) 0.0009(9)
O3 0.120(3) 0.0580(17) 0.148(3) 0.0149(16) 0.051(2) 0.0044(18)
O4 0.118(3) 0.0780(19) 0.170(3) 0.0217(17) 0.040(2) 0.071(2)
C1 0.0329(16) 0.0424(16) 0.0473(17) -0.0009(12) 0.0080(13) 0.0055(13)
C2 0.0479(19) 0.0468(18) 0.063(2) -0.0025(14) 0.0205(16) 0.0043(15)
C3 0.069(2) 0.051(2) 0.092(3) 0.0039(17) 0.030(2) 0.0190(19)
C4 0.074(3) 0.078(3) 0.082(3) 0.012(2) 0.026(2) 0.037(2)
C5 0.064(2) 0.089(3) 0.052(2) 0.010(2) 0.0146(17) 0.0144(19)
C6 0.0457(19) 0.0603(19) 0.0484(18) 0.0025(15) 0.0076(14) 0.0078(15)
C7 0.132(4) 0.062(2) 0.120(3) -0.031(2) 0.065(3) -0.037(2)
C8 0.0397(17) 0.0452(17) 0.0424(16) 0.0018(13) 0.0081(13) 0.0014(13)
C9 0.0427(18) 0.0387(15) 0.0400(16) 0.0026(13) 0.0056(14) -0.0001(12)
C10 0.0312(16) 0.0437(16) 0.0414(16) -0.0002(12) 0.0037(12) 0.0041(13)
C11 0.0372(17) 0.0478(18) 0.0529(18) 0.0002(13) 0.0102(14) 0.0055(14)
C12 0.0377(18) 0.0513(19) 0.074(2) 0.0027(14) 0.0143(16) 0.0158(17)
C13 0.053(2) 0.078(3) 0.071(3) -0.0061(18) 0.0075(18) 0.034(2)
C14 0.059(2) 0.099(3) 0.0434(18) -0.014(2) 0.0130(16) 0.0054(18)
C15 0.0441(19) 0.0610(19) 0.0466(17) -0.0066(14) 0.0096(14) -0.0014(15)

loop_
_atom_type_symbol
_atom_type_description
_atom_type_scat_dispersion_real
_atom_type_scat_dispersion_imag
_atom_type_scat_source
C C 0.0033 0.0016 'International Tables Vol C Tables 4.2.6.8 and 6.1.1.4'
H H 0.0000 0.0000 'International Tables Vol C Tables 4.2.6.8 and 6.1.1.4'
N N 0.0061 0.0033 'International Tables Vol C Tables 4.2.6.8 and 6.1.1.4'
O O 0.0106 0.0060 'International Tables Vol C Tables 4.2.6.8 and 6.1.1.4'

loop_
_geom_angle_atom_site_label_1
_geom_angle_atom_site_label_2
_geom_angle_atom_site_label_3
_geom_angle
C8 N1 N2 114.3(2)
C9 N2 N1 119.1(2)
C9 N2 H2 120.4
N1 N2 H2 120.4
O4 N3 O3 125.1(4)
O4 N3 C12 117.6(4)
O3 N3 C12 117.2(3)
C2 O1 C7 118.7(3)
C6 C1 C2 118.2(3)
C6 C1 C8 121.6(2)
C2 C1 C8 120.2(3)
O1 C2 C3 124.0(3)
O1 C2 C1 115.3(2)
C3 C2 C1 120.7(3)
C4 C3 C2 119.2(3)
C4 C3 H3 120.4
C2 C3 H3 120.4
C3 C4 C5 121.5(3)
C3 C4 H4 119.2
C5 C4 H4 119.2
C4 C5 C6 119.0(3)
C4 C5 H5 120.5
C6 C5 H5 120.5
C5 C6 C1 121.3(3)
C5 C6 H6 119.3
C1 C6 H6 119.3
O1 C7 H7A 109.5
O1 C7 H7B 109.5
H7A C7 H7B 109.5
O1 C7 H7C 109.5
H7A C7 H7C 109.5
H7B C7 H7C 109.5
N1 C8 C1 120.7(2)
N1 C8 H8 119.7
C1 C8 H8 119.7
O2 C9 N2 123.6(2)
O2 C9 C10 120.4(2)
N2 C9 C10 116.0(2)
C11 C10 C15 119.6(3)
C11 C10 C9 117.6(2)
C15 C10 C9 122.8(2)
C12 C11 C10 119.6(3)
C12 C11 H11 120.2
C10 C11 H11 120.2
C11 C12 C13 121.7(3)
C11 C12 N3 119.2(3)
C13 C12 N3 119.1(3)
C12 C13 C14 119.6(3)
C12 C13 H13 120.2
C14 C13 H13 120.2
C13 C14 C15 119.6(3)
C13 C14 H14 120.2
C15 C14 H14 120.2
C10 C15 C14 119.9(3)
C10 C15 H15 120.1
C14 C15 H15 120.1

loop_
_geom_bond_atom_site_label_1
_geom_bond_atom_site_label_2
_geom_bond_distance
N1 C8 1.272(3)
N1 N2 1.390(3)
N2 C9 1.332(3)
N2 H2 0.8600
N3 O4 1.215(4)
N3 O3 1.223(4)
N3 C12 1.481(4)
O1 C2 1.373(3)
O1 C7 1.424(3)
O2 C9 1.235(3)
C1 C6 1.384(4)
C1 C2 1.397(4)
C1 C8 1.459(3)
C2 C3 1.380(4)
C3 C4 1.369(5)
C3 H3 0.9300
C4 C5 1.374(4)
C4 H4 0.9300
C5 C6 1.377(4)
C5 H5 0.9300
C6 H6 0.9300
C7 H7A 0.9600
C7 H7B 0.9600
C7 H7C 0.9600
C8 H8 0.9300
C9 C10 1.496(3)
C10 C11 1.381(4)
C10 C15 1.382(4)
C11 C12 1.364(4)
C11 H11 0.9300
C12 C13 1.365(4)
C13 C14 1.372(4)
C13 H13 0.9300
C14 C15 1.399(4)
C14 H14 0.9300
C15 H15 0.9300

loop_
_geom_hbond_atom_site_label_D
_geom_hbond_atom_site_label_H
_geom_hbond_atom_site_label_A
_geom_hbond_site_symmetry_A
_geom_hbond_distance_DH
_geom_hbond_distance_HA
_geom_hbond_distance_DA
_geom_hbond_angle_DHA
N2 H2 O2 4_666 0.86 2.03 2.856(3) 162
C8 H8 O2 4_666 0.93 2.47 3.231(3) 139

loop_
_cod_related_entry_id
_cod_related_entry_database
_cod_related_entry_code
1 ChemSpider 7834560
